data_1533485
loop_
_publ_author_name
'Gromilov, S.A.'
'Korenev, S.V.'
'Baidina, I.A.'
'Korolkov, I.V.'
'Yusenko, K.V.'

_publ_section_title
;
 Syntheses of (Rh (N H3)5 Cl) (M Cl6) (M = Re, Os, Ir) and investigation
 of their thermolysis products. Crystal structure of (Rh (N H3)5 Cl) (Os
 Cl6)
;
_journal_name_full 'Zhurnal Strukturnoi Khimii (Issue-No. from 1981)'
_journal_page_first 527
_journal_page_last 533
_journal_volume 43
_journal_year 2002
_chemical_formula_sum 'Cl7 H15 N5 Os Rh'
_chemical_name_systematic '(Rh (N H3)5 Cl) (Os Cl6)'
_space_group_IT_number 11
_symmetry_space_group_name_Hall '-P 2yb'
_symmetry_space_group_name_H-M 'P 1 21/m 1'
_cell_angle_alpha 90
_cell_angle_beta 106.16
_cell_angle_gamma 90
_cell_formula_units_Z 4
_cell_length_a 11.605
_cell_length_b 8.355
_cell_length_c 15.67
_cell_volume 1459.327
_citation_journal_id_ASTM ZSTKAI
_cod_data_source_file Gromilov_ZSTKAI_2002_658.cif
_cod_data_source_block H15Cl7N5Os1Rh1
_cod_original_formula_sum 'H15 Cl7 N5 Os1 Rh1'
_cod_database_code 1533485

loop_
_symmetry_equiv_pos_as_xyz
x,y,z
-x,y+1/2,-z
-x,-y,-z
x,-y-1/2,z

loop_
_atom_site_label
_atom_site_type_symbol
_atom_site_fract_x
_atom_site_fract_y
_atom_site_fract_z
_atom_site_occupancy
_atom_site_U_iso_or_equiv
_atom_site_attached_hydrogens
N4 N-3 0.189 0.078 0.4094 1 0.0 3
Cl4 Cl-1 0.9039 0.25 0.2619 1 0.0 0
N5 N-3 0.209 0.25 0.252 1 0.0 3
Os2 Os+4 0.8059 0.25 0.8634 1 0.0 0
N3 N-3 0.418 0.078 0.3659 1 0.0 3
Cl7 Cl-1 0.7879 -0.026 0.3624 1 0.0 0
Cl5 Cl-1 0.9638 0.25 0.4814 1 0.0 0
Rh2 Rh+3 0.3013 0.25 0.3855 1 0.0 0
Os1 Os+4 0.7905 0.25 0.3655 1 0.0 0
Cl6 Cl-1 0.6103 0.25 0.2494 1 0.0 0
Cl3 Cl-1 0.6785 0.25 0.4694 1 0.0 0
Cl2 Cl-1 0.4112 0.25 0.5354 1 0.0 0
Cl8 Cl-1 0.6629 0.0477 0.8584 1 0.0 0
N1 N-3 0.144 0.25 0.795 1 0.0 3
N7 N-3 0.2 0.25 0.99 1 0.0 3
Cl1 Cl-1 0.4703 0.25 0.0089 1 0.0 0
N6 N-3 0.399 0.25 0.806 1 0.0 3
Cl10 Cl-1 0.858 0.25 0.0159 1 0.0 0
N2 N-3 0.298 0.007 0.8946 1 0.0 3
Cl9 Cl-1 0.756 0.25 0.7084 1 0.0 0
Cl11 Cl-1 0.9473 0.0494 0.8676 1 0.0 0
Rh1 Rh+3 0.2977 0.25 0.8923 1 0.0 0
